data_4324494
loop_
_publ_author_name
'Zachary J. Tonzetich'
'Florent H\'eroguel'
'Loi H. Do'
'Stephen J. Lippard'

_publ_section_title
;
 Chemistry of Nitrosyliron Complexes Supported by a \b-Diketiminate Ligand
;
_journal_name_full 'Inorganic Chemistry'
_journal_page_first 1570
_journal_page_last 1579
_journal_paper_doi 10.1021/ic102300d
_journal_volume 50
_journal_year 2011
_chemical_formula_sum 'C33 H49 Br Fe N2 O'
_chemical_formula_weight 625.50
_chemical_name_systematic
;
 ?
;
_space_group_IT_number 14
_symmetry_cell_setting monoclinic
_symmetry_space_group_name_Hall '-P 2yn'
_symmetry_space_group_name_H-M 'P 1 21/n 1'
_atom_sites_solution_hydrogens geom
_atom_sites_solution_primary direct
_atom_sites_solution_secondary difmap
_audit_creation_method SHELXL-97
_cell_angle_alpha 90.00
_cell_angle_beta 93.3570(10)
_cell_angle_gamma 90.00
_cell_formula_units_Z 4
_cell_length_a 10.1792(6)
_cell_length_b 14.7884(8)
_cell_length_c 21.7305(13)
_cell_measurement_reflns_used 9789
_cell_measurement_temperature 110(2)
_cell_measurement_theta_max 30.45
_cell_measurement_theta_min 2.26
_cell_volume 3265.6(3)
_computing_cell_refinement 'Bruker SMART'
_computing_data_collection 'Bruker SMART'
_computing_data_reduction 'Bruker SAINT'
_computing_molecular_graphics 'Bruker SHELXTL'
_computing_publication_material 'Bruker SHELXTL'
_computing_structure_refinement 'SHELXL-97 (Sheldrick, 1997)'
_computing_structure_solution 'SHELXS-97 (Sheldrick, 1990)'
_diffrn_ambient_temperature 110(2)
_diffrn_measured_fraction_theta_full 0.999
_diffrn_measured_fraction_theta_max 0.999
_diffrn_measurement_device_type 'CCD area detector'
_diffrn_measurement_method 'phi and omega scans'
_diffrn_radiation_monochromator graphite
_diffrn_radiation_source 'fine-focus sealed tube'
_diffrn_radiation_type MoK\a
_diffrn_radiation_wavelength 0.71073
_diffrn_reflns_av_R_equivalents 0.0290
_diffrn_reflns_av_sigmaI/netI 0.0145
_diffrn_reflns_limit_h_max 12
_diffrn_reflns_limit_h_min -12
_diffrn_reflns_limit_k_max 17
_diffrn_reflns_limit_k_min -17
_diffrn_reflns_limit_l_max 25
_diffrn_reflns_limit_l_min -25
_diffrn_reflns_number 52989
_diffrn_reflns_theta_full 25.03
_diffrn_reflns_theta_max 25.03
_diffrn_reflns_theta_min 1.67
_exptl_absorpt_coefficient_mu 1.711
_exptl_absorpt_correction_T_max 0.7259
_exptl_absorpt_correction_T_min 0.5476
_exptl_absorpt_correction_type empirical
_exptl_absorpt_process_details SADABS
_exptl_crystal_colour brown
_exptl_crystal_density_diffrn 1.272
_exptl_crystal_description block
_exptl_crystal_F_000 1320
_exptl_crystal_size_max 0.40
_exptl_crystal_size_mid 0.24
_exptl_crystal_size_min 0.20
_refine_diff_density_max 0.936
_refine_diff_density_min -0.574
_refine_diff_density_rms 0.084
_refine_ls_goodness_of_fit_ref 1.265
_refine_ls_hydrogen_treatment constr
_refine_ls_matrix_type full
_refine_ls_number_parameters 346
_refine_ls_number_reflns 5786
_refine_ls_number_restraints 0
_refine_ls_restrained_S_all 1.265
_refine_ls_R_factor_all 0.0446
_refine_ls_R_factor_gt 0.0431
_refine_ls_shift/su_max 0.001
_refine_ls_shift/su_mean 0.000
_refine_ls_structure_factor_coef Fsqd
_refine_ls_weighting_details 'calc w=1/[\s^2^(Fo^2^)+(0.0000P)^2^+10.5354P] where P=(Fo^2^+2Fc^2^)/3'
_refine_ls_weighting_scheme calc
_refine_ls_wR_factor_gt 0.0992
_refine_ls_wR_factor_ref 0.0999
_reflns_number_gt 5567
_reflns_number_total 5786
_reflns_threshold_expression >2sigma(I)
_cod_data_source_file ic102300d_si_002_3.cif
_cod_data_source_block 5
_cod_database_code 4324494

loop_
_symmetry_equiv_pos_as_xyz
'x, y, z'
'-x+1/2, y+1/2, -z+1/2'
'-x, -y, -z'
'x-1/2, -y-1/2, z-1/2'

loop_
_atom_site_label
_atom_site_type_symbol
_atom_site_fract_x
_atom_site_fract_y
_atom_site_fract_z
_atom_site_U_iso_or_equiv
_atom_site_adp_type
_atom_site_occupancy
_atom_site_symmetry_multiplicity
_atom_site_calc_flag
_atom_site_refinement_flags
Br1 Br 0.60812(4) 0.33565(3) 0.249002(19) 0.02790(11) Uani 1 1 d .
Fe1 Fe 0.84057(5) 0.36812(3) 0.25216(2) 0.01671(12) Uani 1 1 d .
N2 N 0.9245(3) 0.43480(19) 0.32417(13) 0.0179(6) Uani 1 1 d .
O1 O 0.9089(3) 0.23810(16) 0.24173(12) 0.0254(6) Uani 1 1 d .
C19 C 0.8222(4) 0.4330(3) 0.08255(17) 0.0242(8) Uani 1 1 d .
C4 C 0.9516(3) 0.5231(2) 0.31995(16) 0.0196(7) Uani 1 1 d .
N1 N 0.9163(3) 0.44992(19) 0.18943(13) 0.0173(6) Uani 1 1 d .
C18 C 0.9260(3) 0.4180(2) 0.12706(16) 0.0197(7) Uani 1 1 d .
C2 C 0.9472(3) 0.5352(2) 0.20365(16) 0.0197(7) Uani 1 1 d .
C11 C 0.8689(4) 0.3753(3) 0.42610(17) 0.0246(8) Uani 1 1 d .
C3 C 0.9524(3) 0.5696(2) 0.26414(16) 0.0205(7) Uani 1 1 d .
H3A H 0.9570 0.6336 0.2674 0.025 Uiso 1 1 calc R
C23 C 1.0375(4) 0.3677(3) 0.11277(17) 0.0246(8) Uani 1 1 d .
C5 C 0.9830(4) 0.5776(3) 0.37790(18) 0.0283(9) Uani 1 1 d .
H5A H 1.0440 0.5435 0.4057 0.042 Uiso 1 1 calc R
H5B H 0.9016 0.5895 0.3985 0.042 Uiso 1 1 calc R
H5C H 1.0236 0.6351 0.3670 0.042 Uiso 1 1 calc R
C33 C 0.9176(4) 0.1736(3) 0.2923(2) 0.0322(9) Uani 1 1 d .
H33A H 0.8293 0.1581 0.3060 0.039 Uiso 1 1 calc R
H33B H 0.9724 0.1974 0.3278 0.039 Uiso 1 1 calc R
C28 C 1.1501(4) 0.3501(3) 0.16081(18) 0.0303(9) Uani 1 1 d .
H28A H 1.1102 0.3386 0.2011 0.036 Uiso 1 1 calc R
C25 C 0.7001(4) 0.4866(3) 0.09587(18) 0.0295(9) Uani 1 1 d .
H25A H 0.7087 0.5068 0.1399 0.035 Uiso 1 1 calc R
C6 C 0.9609(4) 0.3882(2) 0.38098(16) 0.0218(8) Uani 1 1 d .
C1 C 0.9829(4) 0.6008(3) 0.15412(18) 0.0294(9) Uani 1 1 d .
H1A H 0.9155 0.5989 0.1200 0.044 Uiso 1 1 calc R
H1B H 1.0683 0.5840 0.1389 0.044 Uiso 1 1 calc R
H1C H 0.9881 0.6621 0.1713 0.044 Uiso 1 1 calc R
C7 C 1.0896(4) 0.3524(3) 0.38857(17) 0.0289(9) Uani 1 1 d .
C22 C 1.0431(4) 0.3341(3) 0.05312(18) 0.0338(9) Uani 1 1 d .
H22A H 1.1183 0.3007 0.0425 0.041 Uiso 1 1 calc R
C26 C 0.5760(4) 0.4284(4) 0.0872(2) 0.0413(11) Uani 1 1 d .
H26A H 0.5855 0.3745 0.1133 0.062 Uiso 1 1 calc R
H26B H 0.5636 0.4101 0.0439 0.062 Uiso 1 1 calc R
H26C H 0.4996 0.4634 0.0988 0.062 Uiso 1 1 calc R
C13 C 0.7309(4) 0.4114(3) 0.41939(18) 0.0319(9) Uani 1 1 d .
H13A H 0.7193 0.4425 0.3786 0.038 Uiso 1 1 calc R
C16 C 1.1899(4) 0.3655(3) 0.33968(19) 0.0382(11) Uani 1 1 d .
H16A H 1.1397 0.3796 0.2999 0.046 Uiso 1 1 calc R
C32 C 0.9822(5) 0.0923(3) 0.2635(2) 0.0433(12) Uani 1 1 d .
H32A H 0.9636 0.0360 0.2861 0.052 Uiso 1 1 calc R
H32B H 1.0786 0.1005 0.2629 0.052 Uiso 1 1 calc R
C8 C 1.1248(5) 0.3059(3) 0.44269(19) 0.0380(11) Uani 1 1 d .
H8A H 1.2115 0.2827 0.4489 0.046 Uiso 1 1 calc R
C21 C 0.9413(4) 0.3483(3) 0.00893(18) 0.0371(10) Uani 1 1 d .
H21A H 0.9465 0.3242 -0.0314 0.044 Uiso 1 1 calc R
C10 C 0.9104(5) 0.3266(3) 0.47923(18) 0.0342(10) Uani 1 1 d .
H10A H 0.8501 0.3167 0.5103 0.041 Uiso 1 1 calc R
C30 C 0.8730(5) 0.1869(3) 0.1858(2) 0.0373(10) Uani 1 1 d .
H30A H 0.9172 0.2122 0.1503 0.045 Uiso 1 1 calc R
H30B H 0.7767 0.1889 0.1766 0.045 Uiso 1 1 calc R
C20 C 0.8333(4) 0.3970(3) 0.02357(18) 0.0304(9) Uani 1 1 d .
H20A H 0.7642 0.4067 -0.0070 0.037 Uiso 1 1 calc R
C12 C 0.6300(5) 0.3347(4) 0.4204(2) 0.0532(14) Uani 1 1 d .
H12A H 0.6468 0.2909 0.3879 0.080 Uiso 1 1 calc R
H12B H 0.5411 0.3595 0.4133 0.080 Uiso 1 1 calc R
H12C H 0.6374 0.3045 0.4606 0.080 Uiso 1 1 calc R
C29 C 1.2403(4) 0.4323(3) 0.1694(2) 0.0439(12) Uani 1 1 d .
H29A H 1.1878 0.4856 0.1787 0.066 Uiso 1 1 calc R
H29B H 1.2855 0.4429 0.1315 0.066 Uiso 1 1 calc R
H29C H 1.3055 0.4211 0.2035 0.066 Uiso 1 1 calc R
C9 C 1.0363(5) 0.2931(3) 0.4874(2) 0.0399(11) Uani 1 1 d .
H9A H 1.0621 0.2609 0.5240 0.048 Uiso 1 1 calc R
C31 C 0.9180(6) 0.0907(3) 0.1985(3) 0.0533(14) Uani 1 1 d .
H31A H 0.9819 0.0715 0.1684 0.064 Uiso 1 1 calc R
H31B H 0.8422 0.0486 0.1959 0.064 Uiso 1 1 calc R
C15 C 1.2818(5) 0.4445(3) 0.3545(3) 0.0526(13) Uani 1 1 d .
H15A H 1.2298 0.4992 0.3607 0.079 Uiso 1 1 calc R
H15B H 1.3387 0.4540 0.3202 0.079 Uiso 1 1 calc R
H15C H 1.3361 0.4312 0.3921 0.079 Uiso 1 1 calc R
C24 C 0.6846(5) 0.5711(3) 0.0550(2) 0.0493(13) Uani 1 1 d .
H24A H 0.7637 0.6087 0.0607 0.074 Uiso 1 1 calc R
H24B H 0.6077 0.6057 0.0666 0.074 Uiso 1 1 calc R
H24C H 0.6725 0.5528 0.0117 0.074 Uiso 1 1 calc R
C27 C 1.2339(5) 0.2672(4) 0.1465(2) 0.0534(14) Uani 1 1 d .
H27A H 1.1770 0.2140 0.1412 0.080 Uiso 1 1 calc R
H27B H 1.2993 0.2567 0.1807 0.080 Uiso 1 1 calc R
H27C H 1.2790 0.2780 0.1086 0.080 Uiso 1 1 calc R
C17 C 1.2695(4) 0.2795(3) 0.3297(2) 0.0475(13) Uani 1 1 d .
H17A H 1.2094 0.2291 0.3199 0.071 Uiso 1 1 calc R
H17B H 1.3234 0.2654 0.3674 0.071 Uiso 1 1 calc R
H17C H 1.3267 0.2888 0.2956 0.071 Uiso 1 1 calc R
C14 C 0.7041(5) 0.4811(4) 0.4701(2) 0.0560(14) Uani 1 1 d .
H14A H 0.7684 0.5303 0.4691 0.084 Uiso 1 1 calc R
H14B H 0.7118 0.4515 0.5105 0.084 Uiso 1 1 calc R
H14C H 0.6151 0.5057 0.4629 0.084 Uiso 1 1 calc R

loop_
_atom_site_aniso_label
_atom_site_aniso_U_11
_atom_site_aniso_U_22
_atom_site_aniso_U_33
_atom_site_aniso_U_23
_atom_site_aniso_U_13
_atom_site_aniso_U_12
Br1 0.02083(19) 0.02256(19) 0.0402(2) 0.00103(16) 0.00057(16) -0.00428(15)
Fe1 0.0191(3) 0.0134(2) 0.0176(2) -0.00014(19) 0.00057(19) -0.00209(19)
N2 0.0204(15) 0.0175(15) 0.0155(14) -0.0006(12) 0.0003(12) 0.0015(12)
O1 0.0286(14) 0.0163(13) 0.0320(15) -0.0018(11) 0.0061(11) -0.0010(11)
C19 0.027(2) 0.026(2) 0.0198(18) 0.0029(15) 0.0011(15) -0.0030(16)
C4 0.0173(17) 0.0180(18) 0.0234(18) -0.0042(14) 0.0007(14) 0.0003(14)
N1 0.0166(14) 0.0185(15) 0.0168(14) 0.0003(12) 0.0002(11) 0.0001(12)
C18 0.0203(18) 0.0202(18) 0.0191(17) 0.0013(14) 0.0052(14) -0.0036(14)
C2 0.0166(17) 0.0171(17) 0.0252(19) 0.0031(15) -0.0010(14) -0.0004(14)
C11 0.032(2) 0.0213(19) 0.0202(18) -0.0027(15) 0.0006(15) -0.0075(16)
C3 0.0228(18) 0.0129(16) 0.0260(19) -0.0006(14) 0.0024(15) -0.0001(14)
C23 0.0228(19) 0.030(2) 0.0214(18) 0.0015(16) 0.0053(15) -0.0019(16)
C5 0.037(2) 0.0209(19) 0.027(2) -0.0056(16) 0.0021(17) -0.0026(17)
C33 0.038(2) 0.0185(19) 0.041(2) 0.0088(17) 0.0026(18) 0.0011(17)
C28 0.023(2) 0.041(2) 0.026(2) -0.0039(18) 0.0020(16) 0.0059(18)
C25 0.025(2) 0.037(2) 0.025(2) -0.0037(17) -0.0069(16) 0.0043(17)
C6 0.032(2) 0.0152(17) 0.0176(17) -0.0014(14) -0.0047(15) -0.0023(15)
C1 0.034(2) 0.025(2) 0.029(2) 0.0057(17) 0.0004(17) -0.0089(17)
C7 0.036(2) 0.025(2) 0.024(2) -0.0064(16) -0.0079(16) 0.0076(17)
C22 0.032(2) 0.044(2) 0.027(2) -0.0034(19) 0.0080(17) 0.006(2)
C26 0.024(2) 0.065(3) 0.034(2) -0.008(2) -0.0019(18) -0.002(2)
C13 0.030(2) 0.042(2) 0.025(2) 0.0023(18) 0.0075(17) -0.0098(19)
C16 0.032(2) 0.054(3) 0.028(2) -0.004(2) -0.0058(18) 0.021(2)
C32 0.038(3) 0.017(2) 0.075(3) -0.004(2) 0.002(2) 0.0054(18)
C8 0.050(3) 0.032(2) 0.031(2) -0.0057(18) -0.011(2) 0.015(2)
C21 0.044(3) 0.051(3) 0.0173(19) -0.0042(18) 0.0055(17) 0.002(2)
C10 0.055(3) 0.027(2) 0.0203(19) -0.0003(16) 0.0012(18) -0.015(2)
C30 0.053(3) 0.023(2) 0.037(2) -0.0112(18) 0.011(2) -0.0039(19)
C20 0.028(2) 0.041(2) 0.0220(19) 0.0018(17) -0.0024(16) -0.0013(18)
C12 0.043(3) 0.074(4) 0.042(3) 0.015(3) -0.002(2) -0.029(3)
C29 0.019(2) 0.057(3) 0.055(3) 0.003(2) 0.000(2) 0.000(2)
C9 0.064(3) 0.026(2) 0.028(2) 0.0039(18) -0.013(2) 0.001(2)
C31 0.070(4) 0.026(2) 0.065(3) -0.012(2) 0.009(3) 0.007(2)
C15 0.056(3) 0.039(3) 0.065(3) -0.001(2) 0.018(3) 0.005(2)
C24 0.053(3) 0.041(3) 0.051(3) 0.004(2) -0.018(2) 0.014(2)
C27 0.048(3) 0.062(3) 0.049(3) -0.015(3) -0.009(2) 0.024(3)
C17 0.028(2) 0.049(3) 0.064(3) -0.021(3) -0.004(2) 0.011(2)
C14 0.044(3) 0.072(4) 0.053(3) -0.015(3) 0.016(2) 0.002(3)

loop_
_atom_type_symbol
_atom_type_description
_atom_type_scat_dispersion_real
_atom_type_scat_dispersion_imag
_atom_type_scat_source
C C 0.0033 0.0016 'International Tables Vol C Tables 4.2.6.8 and 6.1.1.4'
H H 0.0000 0.0000 'International Tables Vol C Tables 4.2.6.8 and 6.1.1.4'
N N 0.0061 0.0033 'International Tables Vol C Tables 4.2.6.8 and 6.1.1.4'
O O 0.0106 0.0060 'International Tables Vol C Tables 4.2.6.8 and 6.1.1.4'
Fe Fe 0.3463 0.8444 'International Tables Vol C Tables 4.2.6.8 and 6.1.1.4'
Br Br -0.2901 2.4595 'International Tables Vol C Tables 4.2.6.8 and 6.1.1.4'

loop_
_geom_angle_atom_site_label_1
_geom_angle_atom_site_label_2
_geom_angle_atom_site_label_3
_geom_angle
N2 Fe1 N1 94.06(12)
N2 Fe1 O1 114.51(11)
N1 Fe1 O1 109.98(11)
N2 Fe1 Br1 119.62(9)
N1 Fe1 Br1 121.01(8)
O1 Fe1 Br1 98.50(7)
C4 N2 C6 118.7(3)
C4 N2 Fe1 120.5(2)
C6 N2 Fe1 120.7(2)
C33 O1 C30 106.8(3)
C33 O1 Fe1 122.3(2)
C30 O1 Fe1 120.4(2)
C20 C19 C18 118.2(4)
C20 C19 C25 119.0(3)
C18 C19 C25 122.8(3)
N2 C4 C3 123.5(3)
N2 C4 C5 119.8(3)
C3 C4 C5 116.7(3)
C2 N1 C18 119.9(3)
C2 N1 Fe1 120.5(2)
C18 N1 Fe1 119.4(2)
C23 C18 C19 121.0(3)
C23 C18 N1 118.7(3)
C19 C18 N1 120.2(3)
N1 C2 C3 123.6(3)
N1 C2 C1 120.5(3)
C3 C2 C1 115.9(3)
C10 C11 C6 117.5(4)
C10 C11 C13 119.8(4)
C6 C11 C13 122.7(3)
C4 C3 C2 129.2(3)
C22 C23 C18 118.2(3)
C22 C23 C28 120.3(3)
C18 C23 C28 121.5(3)
O1 C33 C32 102.5(3)
C23 C28 C29 111.6(4)
C23 C28 C27 113.7(3)
C29 C28 C27 108.8(4)
C19 C25 C26 111.2(3)
C19 C25 C24 111.9(4)
C26 C25 C24 109.3(4)
C11 C6 C7 121.2(3)
C11 C6 N2 120.8(3)
C7 C6 N2 117.9(3)
C8 C7 C6 118.3(4)
C8 C7 C16 120.1(4)
C6 C7 C16 121.6(3)
C21 C22 C23 121.4(4)
C11 C13 C12 111.1(4)
C11 C13 C14 111.8(4)
C12 C13 C14 109.7(4)
C15 C16 C7 112.2(4)
C15 C16 C17 110.1(4)
C7 C16 C17 112.0(4)
C33 C32 C31 102.8(4)
C9 C8 C7 121.2(4)
C20 C21 C22 119.8(4)
C9 C10 C11 121.6(4)
O1 C30 C31 106.2(4)
C21 C20 C19 121.5(4)
C10 C9 C8 120.1(4)
C30 C31 C32 105.2(4)

loop_
_geom_bond_atom_site_label_1
_geom_bond_atom_site_label_2
_geom_bond_distance
Br1 Fe1 2.4114(6)
Fe1 N2 1.999(3)
Fe1 N1 2.010(3)
Fe1 O1 2.062(3)
N2 C4 1.339(5)
N2 C6 1.443(4)
O1 C33 1.453(5)
O1 C30 1.460(5)
C19 C20 1.398(5)
C19 C18 1.408(5)
C19 C25 1.517(5)
C4 C3 1.394(5)
C4 C5 1.513(5)
N1 C2 1.332(5)
N1 C18 1.444(4)
C18 C23 1.407(5)
C2 C3 1.408(5)
C2 C1 1.509(5)
C11 C10 1.404(5)
C11 C6 1.408(5)
C11 C13 1.503(6)
C23 C22 1.393(5)
C23 C28 1.527(5)
C33 C32 1.522(6)
C28 C29 1.529(6)
C28 C27 1.536(6)
C25 C26 1.531(6)
C25 C24 1.535(6)
C6 C7 1.414(5)
C7 C8 1.391(6)
C7 C16 1.528(6)
C22 C21 1.387(6)
C13 C12 1.532(6)
C13 C14 1.544(6)
C16 C15 1.519(7)
C16 C17 1.531(6)
C32 C31 1.522(7)
C8 C9 1.376(7)
C21 C20 1.368(6)
C10 C9 1.376(6)
C30 C31 1.515(6)
